data_1507580
loop_
_publ_author_name
'Yeh, Ming-Chang P'
'Fang, Cheng-Wei'
'Lin, Hsin-Hui'

_publ_section_title
;
 Facile Synthesis of Azaspirocycles via Iron Trichloride-Promoted
 Cyclization/Chlorination of Cyclic 8-Aryl-5-aza-5-tosyl-2-en-7-yn-1-ols.
;
_journal_issue 7
_journal_name_full 'Organic letters'
_journal_page_first 1830
_journal_page_last 1833
_journal_paper_doi 10.1021/ol300434m
_journal_volume 14
_journal_year 2012
_chemical_formula_moiety 'C23 H23 Cl N2 O4 S'
_chemical_formula_sum 'C23 H23 Cl N2 O4 S'
_chemical_formula_weight 458.94
_chemical_name_systematic
;
 ?
;
_space_group_IT_number 2
_symmetry_cell_setting triclinic
_symmetry_space_group_name_Hall '-P 1'
_symmetry_space_group_name_H-M 'P -1'
_atom_sites_solution_hydrogens geom
_atom_sites_solution_primary direct
_atom_sites_solution_secondary difmap
_audit_creation_method SHELXL-97
_cell_angle_alpha 79.770(2)
_cell_angle_beta 82.637(3)
_cell_angle_gamma 69.060(2)
_cell_formula_units_Z 2
_cell_length_a 8.4272(5)
_cell_length_b 8.9805(4)
_cell_length_c 15.5272(9)
_cell_measurement_reflns_used 0
_cell_measurement_temperature 200(2)
_cell_measurement_theta_max 0
_cell_measurement_theta_min 0
_cell_volume 1077.37(10)
_computing_molecular_graphics 'Ortep-3 for Windows (Farrugia, 1997)'
_computing_publication_material 'WinGX publication routines (Farrugia, 1999)'
_computing_structure_refinement 'SHELXL-97 (Sheldrick, 1997)'
_computing_structure_solution 'SHELXS-86 (Sheldrick, 1986)'
_diffrn_ambient_temperature 200(2)
_diffrn_measured_fraction_theta_full 0.982
_diffrn_measured_fraction_theta_max 0.982
_diffrn_radiation_monochromator graphite
_diffrn_radiation_source 'fine-focus sealed tube'
_diffrn_radiation_type MoK\a
_diffrn_radiation_wavelength 0.71073
_diffrn_reflns_av_R_equivalents 0.0183
_diffrn_reflns_av_sigmaI/netI 0.0276
_diffrn_reflns_limit_h_max 10
_diffrn_reflns_limit_h_min -10
_diffrn_reflns_limit_k_max 10
_diffrn_reflns_limit_k_min -10
_diffrn_reflns_limit_l_max 18
_diffrn_reflns_limit_l_min -18
_diffrn_reflns_number 8053
_diffrn_reflns_theta_full 25.05
_diffrn_reflns_theta_max 25.05
_diffrn_reflns_theta_min 2.45
_exptl_absorpt_coefficient_mu 0.308
_exptl_absorpt_correction_T_max 0.9553
_exptl_absorpt_correction_T_min 0.8868
_exptl_absorpt_correction_type multi-scan
_exptl_crystal_colour colorless
_exptl_crystal_density_diffrn 1.415
_exptl_crystal_density_method 'not measured'
_exptl_crystal_description prism
_exptl_crystal_F_000 480
_exptl_crystal_size_max 0.40
_exptl_crystal_size_mid 0.31
_exptl_crystal_size_min 0.15
_refine_diff_density_max 0.295
_refine_diff_density_min -0.293
_refine_diff_density_rms 0.042
_refine_ls_extinction_method none
_refine_ls_goodness_of_fit_ref 1.032
_refine_ls_hydrogen_treatment constr
_refine_ls_matrix_type full
_refine_ls_number_parameters 280
_refine_ls_number_reflns 3738
_refine_ls_number_restraints 0
_refine_ls_restrained_S_all 1.032
_refine_ls_R_factor_all 0.0416
_refine_ls_R_factor_gt 0.0337
_refine_ls_shift/su_max 0.001
_refine_ls_shift/su_mean 0.000
_refine_ls_structure_factor_coef Fsqd
_refine_ls_weighting_details 'calc w=1/[\s^2^(Fo^2^)+(0.0400P)^2^+0.5027P] where P=(Fo^2^+2Fc^2^)/3'
_refine_ls_weighting_scheme calc
_refine_ls_wR_factor_gt 0.0832
_refine_ls_wR_factor_ref 0.0884
_reflns_number_gt 3187
_reflns_number_total 3738
_reflns_threshold_expression >2sigma(I)
_cod_data_source_file ol300434m_si_003.cif
_cod_data_source_block a13356
_cod_database_code 1507580

loop_
_symmetry_equiv_pos_as_xyz
'x, y, z'
'-x, -y, -z'

loop_
_atom_site_label
_atom_site_type_symbol
_atom_site_fract_x
_atom_site_fract_y
_atom_site_fract_z
_atom_site_U_iso_or_equiv
_atom_site_adp_type
_atom_site_occupancy
_atom_site_symmetry_multiplicity
_atom_site_calc_flag
_atom_site_refinement_flags
C1 C 0.4626(2) 0.6058(2) 0.11458(12) 0.0266(4) Uani 1 1 d .
C2 C 0.4305(3) 0.7050(2) 0.03423(13) 0.0342(5) Uani 1 1 d .
H2 H 0.3255 0.7299 0.0090 0.041 Uiso 1 1 calc R
C3 C 0.5526(3) 0.7668(2) -0.00828(13) 0.0376(5) Uani 1 1 d .
H3 H 0.5296 0.8361 -0.0625 0.045 Uiso 1 1 calc R
C4 C 0.7087(2) 0.7297(2) 0.02648(13) 0.0325(4) Uani 1 1 d .
C5 C 0.8437(3) 0.7932(3) -0.02186(16) 0.0511(6) Uani 1 1 d .
H5A H 0.9439 0.7549 0.0126 0.077 Uiso 1 1 calc R
H5B H 0.7990 0.9112 -0.0306 0.077 Uiso 1 1 calc R
H5C H 0.8759 0.7546 -0.0790 0.077 Uiso 1 1 calc R
C6 C 0.7390(2) 0.6289(2) 0.10632(13) 0.0321(4) Uani 1 1 d .
H6 H 0.8452 0.6015 0.1308 0.039 Uiso 1 1 calc R
C7 C 0.6173(2) 0.5677(2) 0.15075(13) 0.0299(4) Uani 1 1 d .
H7 H 0.6394 0.5003 0.2056 0.036 Uiso 1 1 calc R
C8 C 0.2496(2) 0.7050(2) 0.31135(12) 0.0277(4) Uani 1 1 d .
H8A H 0.3738 0.6474 0.3136 0.033 Uiso 1 1 calc R
H8B H 0.1911 0.6663 0.3654 0.033 Uiso 1 1 calc R
C9 C 0.2082(2) 0.88940(19) 0.30253(11) 0.0238(4) Uani 1 1 d .
C10 C 0.3556(2) 0.9367(2) 0.24968(12) 0.0280(4) Uani 1 1 d .
H10A H 0.3967 0.8756 0.1993 0.034 Uiso 1 1 calc R
H10B H 0.3135 1.0529 0.2264 0.034 Uiso 1 1 calc R
C11 C 0.5027(3) 0.9014(3) 0.30687(14) 0.0403(5) Uani 1 1 d .
H11A H 0.5447 0.7855 0.3307 0.048 Uiso 1 1 calc R
H11B H 0.5977 0.9278 0.2711 0.048 Uiso 1 1 calc R
C12 C 0.4433(3) 1.0011(3) 0.38184(16) 0.0474(6) Uani 1 1 d .
H12A H 0.5317 0.9625 0.4248 0.057 Uiso 1 1 calc R
H12B H 0.4285 1.1150 0.3587 0.057 Uiso 1 1 calc R
C13 C 0.2788(3) 0.9910(2) 0.42723(14) 0.0398(5) Uani 1 1 d .
H13 H 0.2475 1.0222 0.4841 0.048 Uiso 1 1 calc R
C14 C 0.1746(2) 0.9413(2) 0.39253(12) 0.0294(4) Uani 1 1 d .
H14 H 0.0731 0.9379 0.4260 0.035 Uiso 1 1 calc R
C15 C 0.0534(2) 0.9523(2) 0.24731(11) 0.0234(4) Uani 1 1 d .
C16 C -0.0746(2) 1.0927(2) 0.24549(11) 0.0239(4) Uani 1 1 d .
C17 C -0.1075(2) 1.22392(19) 0.29872(11) 0.0236(4) Uani 1 1 d .
C18 C 0.0005(3) 1.3127(2) 0.28978(14) 0.0345(5) Uani 1 1 d .
H18 H 0.0968 1.2898 0.2487 0.041 Uiso 1 1 calc R
C19 C -0.0309(3) 1.4341(2) 0.34004(14) 0.0369(5) Uani 1 1 d .
H19 H 0.0433 1.4944 0.3340 0.044 Uiso 1 1 calc R
C20 C -0.1715(2) 1.4662(2) 0.39905(12) 0.0275(4) Uani 1 1 d .
C21 C -0.2833(2) 1.3819(2) 0.40872(13) 0.0319(4) Uani 1 1 d .
H21 H -0.3801 1.4062 0.4495 0.038 Uiso 1 1 calc R
C22 C -0.2507(2) 1.2617(2) 0.35766(13) 0.0316(4) Uani 1 1 d .
H22 H -0.3271 1.2037 0.3628 0.038 Uiso 1 1 calc R
C23 C 0.0648(2) 0.8280(2) 0.19060(13) 0.0293(4) Uani 1 1 d .
H23A H -0.0475 0.8165 0.1897 0.035 Uiso 1 1 calc R
H23B H 0.1064 0.8575 0.1297 0.035 Uiso 1 1 calc R
N1 N 0.18759(19) 0.67827(16) 0.23279(10) 0.0258(3) Uani 1 1 d .
N2 N -0.2055(2) 1.59563(19) 0.45259(11) 0.0351(4) Uani 1 1 d .
O1 O 0.38006(17) 0.39885(14) 0.23405(10) 0.0414(4) Uani 1 1 d .
O2 O 0.18928(17) 0.53610(16) 0.11241(10) 0.0405(4) Uani 1 1 d .
O3 O -0.3248(2) 1.61788(19) 0.50819(10) 0.0506(4) Uani 1 1 d .
O4 O -0.1130(2) 1.67703(19) 0.43855(12) 0.0582(5) Uani 1 1 d .
S1 S 0.30141(6) 0.53943(5) 0.17362(3) 0.02991(14) Uani 1 1 d .
Cl1 Cl -0.23156(6) 1.13566(5) 0.17122(3) 0.03531(15) Uani 1 1 d .

loop_
_atom_site_aniso_label
_atom_site_aniso_U_11
_atom_site_aniso_U_22
_atom_site_aniso_U_33
_atom_site_aniso_U_23
_atom_site_aniso_U_13
_atom_site_aniso_U_12
C1 0.0238(10) 0.0227(8) 0.0329(10) -0.0103(7) -0.0005(8) -0.0050(7)
C2 0.0298(11) 0.0415(11) 0.0297(10) -0.0088(9) -0.0059(8) -0.0070(9)
C3 0.0379(12) 0.0457(12) 0.0259(10) 0.0005(9) -0.0036(9) -0.0126(9)
C4 0.0322(11) 0.0346(10) 0.0302(10) -0.0073(8) 0.0012(8) -0.0109(8)
C5 0.0468(14) 0.0639(15) 0.0444(13) 0.0061(11) -0.0014(11) -0.0282(12)
C6 0.0259(10) 0.0314(10) 0.0375(11) -0.0040(8) -0.0054(8) -0.0074(8)
C7 0.0278(10) 0.0243(9) 0.0336(11) -0.0008(8) -0.0037(8) -0.0053(8)
C8 0.0286(10) 0.0246(9) 0.0304(10) -0.0012(7) -0.0063(8) -0.0095(7)
C9 0.0248(9) 0.0220(8) 0.0246(9) -0.0013(7) -0.0054(7) -0.0079(7)
C10 0.0266(10) 0.0273(9) 0.0306(10) -0.0007(8) -0.0033(8) -0.0109(8)
C11 0.0297(11) 0.0474(12) 0.0481(13) -0.0017(10) -0.0064(10) -0.0195(9)
C12 0.0475(14) 0.0538(13) 0.0531(14) -0.0058(11) -0.0208(11) -0.0270(11)
C13 0.0500(13) 0.0407(11) 0.0328(11) -0.0070(9) -0.0121(10) -0.0168(10)
C14 0.0323(11) 0.0289(9) 0.0264(10) -0.0032(8) -0.0048(8) -0.0091(8)
C15 0.0251(9) 0.0227(8) 0.0239(9) -0.0027(7) -0.0019(7) -0.0101(7)
C16 0.0234(9) 0.0254(9) 0.0252(9) -0.0009(7) -0.0048(7) -0.0113(7)
C17 0.0226(9) 0.0187(8) 0.0272(9) -0.0007(7) -0.0055(7) -0.0044(7)
C18 0.0310(11) 0.0309(10) 0.0448(12) -0.0150(9) 0.0119(9) -0.0147(8)
C19 0.0333(11) 0.0341(10) 0.0511(13) -0.0172(9) 0.0091(10) -0.0195(9)
C20 0.0297(10) 0.0225(8) 0.0297(10) -0.0061(7) -0.0039(8) -0.0064(7)
C21 0.0275(10) 0.0348(10) 0.0332(11) -0.0091(8) 0.0068(8) -0.0116(8)
C22 0.0291(10) 0.0308(9) 0.0384(11) -0.0059(8) 0.0006(9) -0.0151(8)
C23 0.0280(10) 0.0234(9) 0.0351(11) -0.0080(8) -0.0089(8) -0.0031(7)
N1 0.0251(8) 0.0208(7) 0.0306(8) -0.0060(6) -0.0026(7) -0.0055(6)
N2 0.0362(10) 0.0306(8) 0.0384(10) -0.0116(7) -0.0020(8) -0.0086(7)
O1 0.0353(8) 0.0207(6) 0.0617(10) -0.0008(6) 0.0042(7) -0.0067(6)
O2 0.0313(8) 0.0440(8) 0.0555(9) -0.0272(7) 0.0003(7) -0.0157(6)
O3 0.0529(10) 0.0540(9) 0.0478(9) -0.0275(8) 0.0169(8) -0.0194(8)
O4 0.0549(10) 0.0545(10) 0.0823(13) -0.0408(9) 0.0155(9) -0.0316(9)
S1 0.0259(3) 0.0222(2) 0.0425(3) -0.01017(19) 0.0013(2) -0.00790(18)
Cl1 0.0311(3) 0.0309(2) 0.0427(3) -0.0066(2) -0.0163(2) -0.00395(19)

loop_
_atom_type_symbol
_atom_type_description
_atom_type_scat_dispersion_real
_atom_type_scat_dispersion_imag
_atom_type_scat_source
C C 0.0033 0.0016 'International Tables Vol C Tables 4.2.6.8 and 6.1.1.4'
H H 0.0000 0.0000 'International Tables Vol C Tables 4.2.6.8 and 6.1.1.4'
N N 0.0061 0.0033 'International Tables Vol C Tables 4.2.6.8 and 6.1.1.4'
O O 0.0106 0.0060 'International Tables Vol C Tables 4.2.6.8 and 6.1.1.4'
S S 0.1246 0.1234 'International Tables Vol C Tables 4.2.6.8 and 6.1.1.4'
Cl Cl 0.1484 0.1585 'International Tables Vol C Tables 4.2.6.8 and 6.1.1.4'

loop_
_geom_angle_atom_site_label_1
_geom_angle_atom_site_label_2
_geom_angle_atom_site_label_3
_geom_angle
C7 C1 C2 120.15(17)
C7 C1 S1 119.96(14)
C2 C1 S1 119.76(15)
C3 C2 C1 119.38(18)
C3 C2 H2 120.3
C1 C2 H2 120.3
C2 C3 C4 121.47(18)
C2 C3 H3 119.3
C4 C3 H3 119.3
C3 C4 C6 118.21(18)
C3 C4 C5 121.14(18)
C6 C4 C5 120.63(18)
C4 C5 H5A 109.5
C4 C5 H5B 109.5
H5A C5 H5B 109.5
C4 C5 H5C 109.5
H5A C5 H5C 109.5
H5B C5 H5C 109.5
C7 C6 C4 121.30(18)
C7 C6 H6 119.4
C4 C6 H6 119.4
C6 C7 C1 119.49(17)
C6 C7 H7 120.3
C1 C7 H7 120.3
N1 C8 C9 105.64(13)
N1 C8 H8A 110.6
C9 C8 H8A 110.6
N1 C8 H8B 110.6
C9 C8 H8B 110.6
H8A C8 H8B 108.7
C14 C9 C15 114.87(15)
C14 C9 C10 111.24(15)
C15 C9 C10 109.01(13)
C14 C9 C8 109.84(14)
C15 C9 C8 101.22(13)
C10 C9 C8 110.19(15)
C11 C10 C9 111.10(15)
C11 C10 H10A 109.4
C9 C10 H10A 109.4
C11 C10 H10B 109.4
C9 C10 H10B 109.4
H10A C10 H10B 108.0
C12 C11 C10 109.86(17)
C12 C11 H11A 109.7
C10 C11 H11A 109.7
C12 C11 H11B 109.7
C10 C11 H11B 109.7
H11A C11 H11B 108.2
C13 C12 C11 111.85(17)
C13 C12 H12A 109.2
C11 C12 H12A 109.2
C13 C12 H12B 109.2
C11 C12 H12B 109.2
H12A C12 H12B 107.9
C14 C13 C12 123.6(2)
C14 C13 H13 118.2
C12 C13 H13 118.2
C13 C14 C9 123.63(18)
C13 C14 H14 118.2
C9 C14 H14 118.2
C16 C15 C23 122.54(16)
C16 C15 C9 128.36(16)
C23 C15 C9 109.10(14)
C15 C16 C17 129.12(16)
C15 C16 Cl1 118.09(14)
C17 C16 Cl1 112.79(12)
C18 C17 C22 119.00(17)
C18 C17 C16 121.12(16)
C22 C17 C16 119.86(16)
C19 C18 C17 120.63(18)
C19 C18 H18 119.7
C17 C18 H18 119.7
C20 C19 C18 118.96(18)
C20 C19 H19 120.5
C18 C19 H19 120.5
C19 C20 C21 121.98(17)
C19 C20 N2 119.09(17)
C21 C20 N2 118.93(17)
C22 C21 C20 118.34(18)
C22 C21 H21 120.8
C20 C21 H21 120.8
C21 C22 C17 121.06(17)
C21 C22 H22 119.5
C17 C22 H22 119.5
N1 C23 C15 103.94(14)
N1 C23 H23A 111.0
C15 C23 H23A 111.0
N1 C23 H23B 111.0
C15 C23 H23B 111.0
H23A C23 H23B 109.0
C23 N1 C8 111.50(13)
C23 N1 S1 119.43(12)
C8 N1 S1 122.53(12)
O3 N2 O4 123.02(17)
O3 N2 C20 118.88(16)
O4 N2 C20 118.09(17)
O1 S1 O2 120.63(9)
O1 S1 N1 106.33(8)
O2 S1 N1 105.53(8)
O1 S1 C1 108.32(8)
O2 S1 C1 108.35(9)
N1 S1 C1 106.91(8)

loop_
_geom_bond_atom_site_label_1
_geom_bond_atom_site_label_2
_geom_bond_distance
C1 C7 1.391(3)
C1 C2 1.394(3)
C1 S1 1.7625(19)
C2 C3 1.381(3)
C2 H2 0.9500
C3 C4 1.392(3)
C3 H3 0.9500
C4 C6 1.393(3)
C4 C5 1.509(3)
C5 H5A 0.9800
C5 H5B 0.9800
C5 H5C 0.9800
C6 C7 1.383(3)
C6 H6 0.9500
C7 H7 0.9500
C8 N1 1.475(2)
C8 C9 1.550(2)
C8 H8A 0.9900
C8 H8B 0.9900
C9 C14 1.512(3)
C9 C15 1.531(2)
C9 C10 1.546(2)
C10 C11 1.525(3)
C10 H10A 0.9900
C10 H10B 0.9900
C11 C12 1.519(3)
C11 H11A 0.9900
C11 H11B 0.9900
C12 C13 1.498(3)
C12 H12A 0.9900
C12 H12B 0.9900
C13 C14 1.322(3)
C13 H13 0.9500
C14 H14 0.9500
C15 C16 1.333(2)
C15 C23 1.511(2)
C16 C17 1.484(2)
C16 Cl1 1.7596(17)
C17 C18 1.390(3)
C17 C22 1.394(3)
C18 C19 1.382(3)
C18 H18 0.9500
C19 C20 1.378(3)
C19 H19 0.9500
C20 C21 1.385(3)
C20 N2 1.472(2)
C21 C22 1.381(3)
C21 H21 0.9500
C22 H22 0.9500
C23 N1 1.475(2)
C23 H23A 0.9900
C23 H23B 0.9900
N1 S1 1.6264(15)
N2 O3 1.221(2)
N2 O4 1.223(2)
O1 S1 1.4331(14)
O2 S1 1.4344(15)
